data_7234289
loop_
_publ_author_name
'Poopathy Kathirgamanathan'
'Sivagnanasundram Surendrakumar'
'Seenivasagam Ravichandran'
'Muttulingam Kumaraverl'
'Juan Antipan Lara'
'Subramaniam Ganeshamurugan'
'Lisa M. Bushby'
'Jeremiah P. Tidey'
'Alexander J. Blake'

_publ_section_title
;
 Energy level tuning of blue emitting and electron transporting vinylene
 bis(vinyl quinolinyl)benzene derivatives: synthesis, characterisation,
 thin film characterisation and performance in OLEDs
;
_journal_name_full 'Journal of Materials Chemistry C'
_journal_page_first 6652
_journal_page_last 6667
_journal_paper_doi 10.1039/C5TC00932D
_journal_volume 3
_journal_year 2015
_chemical_formula_moiety 'C36 H24 N2 S2'
_chemical_formula_sum 'C36 H24 N2 S2'
_chemical_formula_weight 548.71
_space_group_crystal_system monoclinic
_space_group_IT_number 4
_space_group_name_Hall 'P 2yb'
_space_group_name_H-M_alt 'P 1 21 1'
_atom_sites_solution_hydrogens geom
_cell_angle_alpha 90
_cell_angle_beta 106.225(4)
_cell_angle_gamma 90
_cell_formula_units_Z 2
_cell_length_a 10.5974(4)
_cell_length_b 7.5438(3)
_cell_length_c 17.0328(7)
_cell_measurement_reflns_used 3566
_cell_measurement_temperature 120(2)
_cell_measurement_theta_max 69.81
_cell_measurement_theta_min 4.33
_cell_volume 1307.45(9)
_computing_cell_refinement
;
CrysAlisPro, Agilent Technologies,
Version 1.171.36.28 (release 01-02-2013 CrysAlis171 .NET)
(compiled Feb  1 2013,16:14:44)
;
_computing_data_collection
;
CrysAlisPro, Agilent Technologies,
Version 1.171.36.28 (release 01-02-2013 CrysAlis171 .NET)
(compiled Feb  1 2013,16:14:44)
;
_computing_data_reduction
;
CrysAlisPro, Agilent Technologies,
Version 1.171.36.28 (release 01-02-2013 CrysAlis171 .NET)
(compiled Feb  1 2013,16:14:44)
;
_computing_molecular_graphics
;
MERCURY, C. F. Macrae, P. R. Edgington, P. McCabe, E. Pidcock, 
G. P. Shields, R. Taylor, M. Towler and J. van de Streek, 
J. Appl. Crystallogr. 2006, 39, 453.
;
_computing_publication_material
;
OLEX2, L. J. Bourhis, O. V. Dolomanov, R. J. Gildea, J. A. K. Howard
and H. Puschmann, Acta Crystallogr., Sect. A 2015, 71, 59. 
;
_computing_structure_refinement
;
SHELXL, G. M. Sheldrick, Acta Crystallogr., Sect. A 2015, 71, 3-8.
;
_computing_structure_solution
;
SHELXS, G. M. Sheldrick, Acta Crystallogr., Sect. A 2008, 64, 112-122.
;
_diffrn_ambient_temperature 120(2)
_diffrn_detector_area_resol_mean 8.075
_diffrn_measured_fraction_theta_full 0.996
_diffrn_measured_fraction_theta_max 0.750
_diffrn_measurement_details
;
#__ type_ start__ end____ width___ exp.time_
  1 omega    5.00   45.00   1.0000   20.0000
omega____ theta____ kappa____ phi______ frames
    -        0.0000  -99.0000  -60.0000 40

#__ type_ start__ end____ width___ exp.time_
  2 omega   35.00   62.00   1.0000   20.0000
omega____ theta____ kappa____ phi______ frames
    -        0.0000   57.0000   90.0000 27

#__ type_ start__ end____ width___ exp.time_
  3 omega  -12.00   18.00   1.0000   20.0000
omega____ theta____ kappa____ phi______ frames
    -        0.0000   57.0000   90.0000 30

#__ type_ start__ end____ width___ exp.time_
  4 omega  -85.00  -55.00   1.0000   20.0000
omega____ theta____ kappa____ phi______ frames
    -        0.0000 -178.0000  -90.0000 30

#__ type_ start__ end____ width___ exp.time_
  5 omega  -64.00  -32.00   1.0000   40.0000
omega____ theta____ kappa____ phi______ frames
    -      -53.5000  125.0000   30.0000 32

#__ type_ start__ end____ width___ exp.time_
  6 omega  -30.00   22.00   1.0000   40.0000
omega____ theta____ kappa____ phi______ frames
    -      -53.5000   38.0000 -120.0000 52

#__ type_ start__ end____ width___ exp.time_
  7 omega -115.00   -8.00   1.0000   40.0000
omega____ theta____ kappa____ phi______ frames
    -      -53.5000   15.0000 -120.0000 107

#__ type_ start__ end____ width___ exp.time_
  8 omega  -96.00  -34.00   1.0000   40.0000
omega____ theta____ kappa____ phi______ frames
    -      -53.5000  125.0000  120.0000 62

#__ type_ start__ end____ width___ exp.time_
  9 omega   -1.00   81.00   1.0000   40.0000
omega____ theta____ kappa____ phi______ frames
    -       56.0000  -95.0000  -60.0000 82

#__ type_ start__ end____ width___ exp.time_
 10 omega   54.00   90.00   1.0000   80.0000
omega____ theta____ kappa____ phi______ frames
    -      112.0000  -38.0000  -90.0000 36

#__ type_ start__ end____ width___ exp.time_
 11 omega  146.00  175.00   1.0000   80.0000
omega____ theta____ kappa____ phi______ frames
    -      112.0000  104.0000   30.0000 29

#__ type_ start__ end____ width___ exp.time_
 12 omega   82.00  163.00   1.0000   80.0000
omega____ theta____ kappa____ phi______ frames
    -      112.0000   50.0000 -150.0000 81

#__ type_ start__ end____ width___ exp.time_
 13 omega   88.00  178.00   1.0000   80.0000
omega____ theta____ kappa____ phi______ frames
    -      112.0000   64.0000  150.0000 90

#__ type_ start__ end____ width___ exp.time_
 14 omega   88.00  113.00   1.0000   80.0000
omega____ theta____ kappa____ phi______ frames
    -      112.0000 -104.0000 -150.0000 25

#__ type_ start__ end____ width___ exp.time_
 15 omega  105.00  178.00   1.0000   80.0000
omega____ theta____ kappa____ phi______ frames
    -      112.0000   64.0000 -120.0000 73

#__ type_ start__ end____ width___ exp.time_
 16 omega   38.00  108.00   1.0000   80.0000
omega____ theta____ kappa____ phi______ frames
    -      112.0000 -104.0000  120.0000 70

#__ type_ start__ end____ width___ exp.time_
 17 omega   37.00   93.00   1.0000   80.0000
omega____ theta____ kappa____ phi______ frames
    -      112.0000  -38.0000 -180.0000 56

#__ type_ start__ end____ width___ exp.time_
 18 omega   37.00  131.00   1.0000   80.0000
omega____ theta____ kappa____ phi______ frames
    -      112.0000  -77.0000  120.0000 94

#__ type_ start__ end____ width___ exp.time_
 19 omega  -86.00  -35.00   1.0000   20.0000
omega____ theta____ kappa____ phi______ frames
    -        0.0000 -178.0000 -120.0000 51

#__ type_ start__ end____ width___ exp.time_
 20 omega  -37.00   75.00   1.0000   20.0000
omega____ theta____ kappa____ phi______ frames
    -        0.0000   77.0000  150.0000 112

#__ type_ start__ end____ width___ exp.time_
 21 omega    5.00  135.00   1.0000   40.0000
omega____ theta____ kappa____ phi______ frames
    -       56.0000   30.0000 -180.0000 130

#__ type_ start__ end____ width___ exp.time_
 22 omega   19.00   44.00   1.0000   40.0000
omega____ theta____ kappa____ phi______ frames
    -       56.0000   77.0000   30.0000 25

#__ type_ start__ end____ width___ exp.time_
 23 omega  110.00  158.00   1.0000   80.0000
omega____ theta____ kappa____ phi______ frames
    -      112.0000   12.0000  -60.0000 48
;
_diffrn_measurement_device_type 'SuperNova, Dual, Cu at zero, Eos'
_diffrn_measurement_method '\w scans'
_diffrn_orient_matrix_UB_11 -0.0022697000
_diffrn_orient_matrix_UB_12 -0.2042157000
_diffrn_orient_matrix_UB_13 0.0016809000
_diffrn_orient_matrix_UB_21 -0.0580217000
_diffrn_orient_matrix_UB_22 -0.0031751000
_diffrn_orient_matrix_UB_23 -0.0936201000
_diffrn_orient_matrix_UB_31 0.1397627000
_diffrn_orient_matrix_UB_32 -0.0045011000
_diffrn_orient_matrix_UB_33 -0.0103258000
_diffrn_radiation_monochromator mirror
_diffrn_radiation_type 'Cu K\a'
_diffrn_radiation_wavelength 1.5418
_diffrn_reflns_av_R_equivalents 0.0196
_diffrn_reflns_av_unetI/netI 0.0311
_diffrn_reflns_Laue_measured_fraction_full 0.995
_diffrn_reflns_Laue_measured_fraction_max 0.981
_diffrn_reflns_limit_h_max 12
_diffrn_reflns_limit_h_min -8
_diffrn_reflns_limit_k_max 7
_diffrn_reflns_limit_k_min -9
_diffrn_reflns_limit_l_max 15
_diffrn_reflns_limit_l_min -20
_diffrn_reflns_number 5419
_diffrn_reflns_point_group_measured_fraction_full 0.768
_diffrn_reflns_point_group_measured_fraction_max 0.750
_diffrn_reflns_theta_full 67.684
_diffrn_reflns_theta_max 70.126
_diffrn_reflns_theta_min 4.345
_diffrn_source 'SuperNova (Cu) X-ray Source'
_exptl_absorpt_coefficient_mu 2.071
_exptl_absorpt_correction_T_max 1.070
_exptl_absorpt_correction_T_min 0.861
_exptl_absorpt_correction_type gaussian
_exptl_absorpt_process_details
;
CrysAlisPro, Agilent Technologies,
Version 1.171.36.28 (release 01-02-2013 CrysAlis171 .NET)
(compiled Feb  1 2013,16:14:44)
Numerical absorption correction based on gaussian integration over
			a multifaceted crystal model
;
_exptl_crystal_colour red
_exptl_crystal_colour_primary red
_exptl_crystal_density_diffrn 1.394
_exptl_crystal_description needle
_exptl_crystal_F_000 572
_exptl_crystal_size_max 0.197
_exptl_crystal_size_mid 0.039
_exptl_crystal_size_min 0.023
_refine_diff_density_max 0.41
_refine_diff_density_min -0.24
_refine_diff_density_rms 0.05
_refine_ls_abs_structure_details
;
 Flack x determined using 993 quotients [(I+)-(I-)]/[(I+)+(I-)]
 (Parsons and Flack (2004), Acta Cryst. A60, s61).
;
_refine_ls_abs_structure_Flack 0.55(3)
_refine_ls_extinction_coef .
_refine_ls_extinction_expression .
_refine_ls_extinction_method SHELXL
_refine_ls_goodness_of_fit_ref 1.06
_refine_ls_hydrogen_treatment constr
_refine_ls_matrix_type full
_refine_ls_number_parameters 436
_refine_ls_number_reflns 3726
_refine_ls_number_restraints 194
_refine_ls_restrained_S_all 1.05
_refine_ls_R_factor_all 0.0454
_refine_ls_R_factor_gt 0.0418
_refine_ls_shift/su_max 0.051
_refine_ls_shift/su_mean 0.005
_refine_ls_structure_factor_coef Fsqd
_refine_ls_weighting_details
;
 w=1/[\s^2^(Fo^2^)+(0.066P)^2^+0.554P]
 where P=(Fo^2^+2Fc^2^)/3
;
_refine_ls_weighting_scheme calc
_refine_ls_wR_factor_gt 0.115
_refine_ls_wR_factor_ref 0.117
_reflns_Friedel_coverage 0.414
_reflns_Friedel_fraction_full 0.500
_reflns_Friedel_fraction_max 0.478
_reflns_number_gt 3475
_reflns_number_total 3726
_reflns_threshold_expression 'I > 2\s(I)'
_cod_data_source_file J-Mater-Chem-C-2015-3-6652.cif
_cod_data_source_block E278-Th-St
_cod_original_cell_volume 1307.44(9)
_cod_database_code 7234289
_chemical_oxdiff_formula 'C36 H24 N2 S2'
_chemical_oxdiff_usercomment 'PKAJBD, #12754 for JPT/AJB/PK, mounted in light fomblin on micromount'
_reflns_odcompleteness_completeness 99.60
_reflns_odcompleteness_iscentric 1
_reflns_odcompleteness_theta 66.97
_shelx_space_group_comment
;
The symmetry employed for this shelxl refinement is uniquely defined
by the following loop, which should always be used as a source of
symmetry information in preference to the above space-group names.
They are only intended as comments.
;

loop_
_space_group_symop_operation_xyz
'x, y, z'
'-x, y+1/2, -z'

loop_
_atom_site_label
_atom_site_type_symbol
_atom_site_fract_x
_atom_site_fract_y
_atom_site_fract_z
_atom_site_U_iso_or_equiv
_atom_site_adp_type
_atom_site_occupancy
_atom_site_site_symmetry_order
_atom_site_calc_flag
_atom_site_refinement_flags_posn
_atom_site_refinement_flags_adp
_atom_site_refinement_flags_occupancy
_atom_site_disorder_assembly
_atom_site_disorder_group
S11 S -0.24360(4) 0.75964(6) 0.59718(2) 0.02860(10) Uani 0.8426(9) 1 d D . P A 1
S36 S 2.18418(4) 0.64264(7) 1.21507(2) 0.03346(11) Uani 0.8491(9) 1 d D U P B 1
N1 N 0.41127(11) 0.64740(17) 0.66539(6) 0.0265(3) Uani 1 1 d . . . . .
C13 C -0.21966(15) 0.5874(2) 0.47260(9) 0.0255(4) Uani 0.8426(9) 1 d D . P A 1
H13 H -0.1847 0.5288 0.4354 0.031 Uiso 0.8426(9) 1 calc R U P A 1
C38 C 2.15437(14) 0.7761(2) 1.34653(8) 0.0233(4) Uani 0.8491(9) 1 d D U P B 1
H38 H 2.1176 0.8173 1.3867 0.028 Uiso 0.8491(9) 1 calc R U P B 1
N26 N 1.52758(11) 0.73543(16) 1.14321(7) 0.0271(3) Uani 1 1 d . . . . .
C7 C 0.19868(13) 0.73606(18) 0.68357(7) 0.0235(3) Uani 1 1 d . . . . .
C32 C 1.74215(13) 0.66382(19) 1.12398(7) 0.0234(3) Uani 1 1 d . . . . .
C10 C 0.46881(13) 0.7066(2) 0.74064(8) 0.0263(4) Uani 1 1 d . . . . .
C37 C 2.08165(13) 0.71007(19) 1.27120(8) 0.0261(4) Uani 1 1 d D U . . .
C18 C 1.10912(12) 0.68113(18) 0.93544(7) 0.0216(3) Uani 1 1 d . . . . .
C31 C 1.87970(12) 0.65644(19) 1.15763(8) 0.0244(3) Uani 1 1 d . . . . .
H31 H 1.9318 0.6162 1.1255 0.029 Uiso 1 1 calc R U . . .
C27 C 1.66139(13) 0.72458(19) 1.17225(8) 0.0253(4) Uani 1 1 d . . . . .
C22 C 0.90712(13) 0.6229(2) 0.82827(7) 0.0249(4) Uani 1 1 d . . . . .
H22 H 0.8653 0.5708 0.7783 0.030 Uiso 1 1 calc R U . . .
C20 C 0.90024(13) 0.7913(2) 0.94663(8) 0.0268(4) Uani 1 1 d . . . . .
H20 H 0.8530 0.8528 0.9764 0.032 Uiso 1 1 calc R U . . .
C5 C -0.00043(12) 0.67405(19) 0.57500(7) 0.0237(3) Uani 1 1 d . . . . .
C21 C 0.83304(13) 0.71676(19) 0.87069(8) 0.0250(3) Uani 1 1 d . . . . .
C2 C 0.27723(13) 0.6616(2) 0.63700(7) 0.0242(3) Uani 1 1 d . . . . .
C34 C 1.54533(13) 0.6193(2) 1.01531(8) 0.0275(4) Uani 1 1 d . . . . .
H34 H 1.5026 0.5836 0.9623 0.033 Uiso 1 1 calc R U . . .
C30 C 1.93858(13) 0.70780(19) 1.23733(8) 0.0242(3) Uani 1 1 d . . . . .
C24 C 1.25097(13) 0.6553(2) 0.96526(8) 0.0259(3) Uani 1 1 d . . . . .
H24 H 1.2918 0.6012 0.9298 0.031 Uiso 1 1 calc R U . . .
C29 C 1.85589(13) 0.7656(2) 1.28569(8) 0.0277(4) Uani 1 1 d . . . . .
H29 H 1.8936 0.7983 1.3398 0.033 Uiso 1 1 calc R U . . .
C8 C 0.26450(13) 0.7984(2) 0.76263(8) 0.0269(4) Uani 1 1 d . . . . .
H8 H 0.2169 0.8489 0.7953 0.032 Uiso 1 1 calc R U . . .
C35 C 1.47146(13) 0.68352(19) 1.06677(8) 0.0256(3) Uani 1 1 d . . . . .
C23 C 1.04077(13) 0.60679(18) 0.85948(8) 0.0254(4) Uani 1 1 d . . . . .
H23 H 1.0877 0.5450 0.8296 0.031 Uiso 1 1 calc R U . . .
C33 C 1.67836(13) 0.60945(19) 1.04292(8) 0.0262(4) Uani 1 1 d . . . . .
H33 H 1.7270 0.5676 1.0091 0.031 Uiso 1 1 calc R U . . .
C12 C -0.14452(12) 0.6707(2) 0.54351(7) 0.0264(4) Uani 1 1 d D U . . .
C19 C 1.03486(12) 0.7752(2) 0.97799(7) 0.0240(3) Uani 1 1 d . . . . .
H19 H 1.0767 0.8274 1.0279 0.029 Uiso 1 1 calc R U . . .
C25 C 1.32812(13) 0.7025(2) 1.03930(8) 0.0266(4) Uani 1 1 d . . . . .
H25 H 1.2872 0.7511 1.0760 0.032 Uiso 1 1 calc R U . . .
C9 C 0.39709(13) 0.7847(2) 0.79090(8) 0.0264(4) Uani 1 1 d . . . . .
H9 H 0.4408 0.8262 0.8428 0.032 Uiso 1 1 calc R U . . .
C16 C 0.61248(13) 0.6800(2) 0.76952(8) 0.0306(4) Uani 1 1 d . . . . .
H16 H 0.6521 0.6171 0.7359 0.037 Uiso 1 1 calc R U . . .
C3 C 0.21271(14) 0.5962(2) 0.55798(8) 0.0288(4) Uani 1 1 d . . . . .
H3 H 0.2623 0.5484 0.5259 0.035 Uiso 1 1 calc R U . . .
C6 C 0.06047(13) 0.74104(18) 0.65147(8) 0.0243(3) Uani 1 1 d . . . . .
H6 H 0.0098 0.7904 0.6825 0.029 Uiso 1 1 calc R U . . .
C39 C 2.29192(16) 0.7732(3) 1.35489(10) 0.0328(5) Uani 0.8491(9) 1 d D U P B 1
H39 H 2.3545 0.8138 1.4012 0.039 Uiso 0.8491(9) 1 calc R U P B 1
C4 C 0.07930(13) 0.6022(2) 0.52806(8) 0.0278(4) Uani 1 1 d . . . . .
H4 H 0.0396 0.5584 0.4760 0.033 Uiso 1 1 calc R U . . .
C28 C 1.72293(13) 0.7739(2) 1.25404(8) 0.0285(4) Uani 1 1 d . . . . .
H28 H 1.6716 0.8127 1.2869 0.034 Uiso 1 1 calc R U . . .
C40 C 2.32304(16) 0.7054(3) 1.28864(11) 0.0353(5) Uani 0.8491(9) 1 d D U P B 1
H40 H 2.4081 0.6945 1.2840 0.042 Uiso 0.8491(9) 1 calc R U P B 1
C17 C 0.68990(14) 0.7403(2) 0.84096(8) 0.0292(4) Uani 1 1 d . . . . .
H17 H 0.6495 0.8023 0.8745 0.035 Uiso 1 1 calc R U . . .
C14 C -0.35571(17) 0.6035(3) 0.46448(11) 0.0353(5) Uani 0.8426(9) 1 d D . P A 1
H14 H -0.4199 0.5578 0.4202 0.042 Uiso 0.8426(9) 1 calc R U P A 1
C15 C -0.38459(16) 0.6912(3) 0.52685(10) 0.0347(5) Uani 0.8426(9) 1 d D . P A 1
H15 H -0.4692 0.7114 0.5308 0.042 Uiso 0.8426(9) 1 calc R U P A 1
C13A C -0.2292(6) 0.7421(18) 0.5846(5) 0.083(5) Uani 0.1574(9) 1 d D U P A 2
H13A H -0.2038 0.7956 0.6358 0.100 Uiso 0.1574(9) 1 calc R U P A 2
S11A S -0.2250(3) 0.5821(5) 0.45919(17) 0.0507(9) Uani 0.1574(9) 1 d D U P A 2
C14A C -0.3611(7) 0.7198(10) 0.5354(4) 0.051(3) Uani 0.1574(9) 1 d D U P A 2
H14A H -0.4320 0.7630 0.5517 0.061 Uiso 0.1574(9) 1 calc R U P A 2
C15A C -0.3781(6) 0.6326(11) 0.4636(4) 0.050(3) Uani 0.1574(9) 1 d D U P A 2
H15A H -0.4572 0.6062 0.4251 0.061 Uiso 0.1574(9) 1 calc R U P A 2
S36A S 2.1637(3) 0.7903(5) 1.35629(17) 0.0531(9) Uani 0.1509(9) 1 d D U P B 2
C38A C 2.1662(6) 0.6328(12) 1.2319(5) 0.059(3) Uani 0.1509(9) 1 d D U P B 2
H38A H 2.1401 0.5730 1.1822 0.071 Uiso 0.1509(9) 1 calc R U P B 2
C39A C 2.2985(7) 0.6585(11) 1.2789(4) 0.043(3) Uani 0.1509(9) 1 d D U P B 2
H39A H 2.3687 0.6178 1.2612 0.051 Uiso 0.1509(9) 1 calc R U P B 2
C40A C 2.3173(6) 0.7456(12) 1.3512(4) 0.038(2) Uani 0.1509(9) 1 d D U P B 2
H40A H 2.3965 0.7740 1.3891 0.045 Uiso 0.1509(9) 1 calc R U P B 2

loop_
_atom_site_aniso_label
_atom_site_aniso_U_11
_atom_site_aniso_U_22
_atom_site_aniso_U_33
_atom_site_aniso_U_23
_atom_site_aniso_U_13
_atom_site_aniso_U_12
S11 0.02191(16) 0.0388(2) 0.02529(14) 0.00175(18) 0.00700(13) 0.00277(19)
S36 0.02113(16) 0.0495(2) 0.02880(16) -0.01177(18) 0.00538(13) 0.00189(19)
N1 0.0239(5) 0.0320(6) 0.0238(4) -0.0052(5) 0.0070(4) -0.0007(5)
C13 0.0225(7) 0.0317(9) 0.0220(6) 0.0069(7) 0.0059(5) 0.0004(7)
C38 0.0204(6) 0.0299(8) 0.0187(5) 0.0046(7) 0.0038(5) 0.0039(7)
N26 0.0271(5) 0.0266(6) 0.0282(5) 0.0023(5) 0.0086(4) 0.0019(5)
C7 0.0246(6) 0.0216(7) 0.0229(5) -0.0002(5) 0.0043(5) -0.0012(6)
C32 0.0263(6) 0.0186(6) 0.0250(5) 0.0039(5) 0.0066(5) 0.0010(6)
C10 0.0257(6) 0.0262(7) 0.0282(5) -0.0032(5) 0.0095(5) -0.0031(6)
C37 0.0270(6) 0.0248(7) 0.0267(5) 0.0020(5) 0.0081(5) -0.0007(6)
C18 0.0218(5) 0.0213(6) 0.0232(5) 0.0041(5) 0.0088(4) 0.0006(6)
C31 0.0237(5) 0.0249(7) 0.0262(5) 0.0012(6) 0.0094(4) -0.0021(6)
C27 0.0239(6) 0.0241(7) 0.0290(5) 0.0011(5) 0.0092(5) -0.0004(6)
C22 0.0264(6) 0.0274(7) 0.0202(5) -0.0023(5) 0.0054(4) -0.0025(6)
C20 0.0255(6) 0.0280(7) 0.0265(5) -0.0049(6) 0.0065(5) 0.0022(6)
C5 0.0231(6) 0.0238(7) 0.0238(5) 0.0053(5) 0.0057(4) 0.0006(6)
C21 0.0254(6) 0.0249(7) 0.0242(5) 0.0015(5) 0.0061(5) 0.0017(6)
C2 0.0241(6) 0.0237(7) 0.0247(5) 0.0008(6) 0.0066(4) -0.0003(6)
C34 0.0262(6) 0.0276(7) 0.0269(5) 0.0004(6) 0.0044(5) -0.0025(6)
C30 0.0260(6) 0.0198(6) 0.0280(5) 0.0039(5) 0.0097(4) 0.0006(5)
C24 0.0244(6) 0.0249(7) 0.0297(5) 0.0008(6) 0.0098(5) 0.0012(6)
C29 0.0313(6) 0.0283(7) 0.0237(5) -0.0011(6) 0.0081(5) -0.0022(7)
C8 0.0284(6) 0.0272(7) 0.0263(5) -0.0032(6) 0.0099(5) 0.0035(6)
C35 0.0294(6) 0.0230(7) 0.0236(5) 0.0028(6) 0.0062(5) 0.0004(6)
C23 0.0282(6) 0.0227(7) 0.0284(5) -0.0041(5) 0.0128(4) 0.0021(6)
C33 0.0290(6) 0.0272(7) 0.0236(5) -0.0011(5) 0.0097(5) 0.0015(6)
C12 0.0219(6) 0.0291(7) 0.0270(5) 0.0073(6) 0.0050(5) -0.0004(6)
C19 0.0269(6) 0.0240(6) 0.0202(5) -0.0025(6) 0.0052(4) -0.0012(6)
C25 0.0242(6) 0.0256(7) 0.0303(6) 0.0052(6) 0.0080(5) 0.0028(6)
C9 0.0262(6) 0.0277(7) 0.0239(5) -0.0053(6) 0.0046(5) -0.0007(6)
C16 0.0228(6) 0.0381(8) 0.0310(6) -0.0090(6) 0.0077(5) -0.0021(7)
C3 0.0287(6) 0.0351(8) 0.0251(5) -0.0090(6) 0.0116(4) -0.0005(6)
C6 0.0239(5) 0.0230(7) 0.0266(5) 0.0030(6) 0.0082(4) 0.0032(6)
C39 0.0248(8) 0.0348(9) 0.0313(7) -0.0011(8) -0.0048(7) 0.0027(8)
C4 0.0279(6) 0.0322(8) 0.0222(5) -0.0033(6) 0.0050(5) -0.0027(6)
C28 0.0281(6) 0.0321(7) 0.0277(5) -0.0024(6) 0.0115(5) 0.0002(7)
C40 0.0193(7) 0.0382(10) 0.0445(9) -0.0003(8) 0.0026(7) -0.0073(8)
C17 0.0276(6) 0.0339(8) 0.0265(5) -0.0015(6) 0.0081(5) 0.0043(6)
C14 0.0246(8) 0.0414(11) 0.0318(8) 0.0049(8) -0.0053(7) -0.0056(8)
C15 0.0189(7) 0.0485(11) 0.0359(7) 0.0092(8) 0.0062(6) -0.0017(8)
C13A 0.033(5) 0.145(12) 0.059(5) -0.040(6) -0.007(4) 0.015(6)
S11A 0.0433(14) 0.0636(19) 0.0376(12) -0.0056(13) -0.0013(11) -0.0073(15)
C14A 0.021(4) 0.044(6) 0.084(6) -0.009(5) 0.006(4) 0.018(4)
C15A 0.019(4) 0.066(7) 0.059(5) -0.001(5) -0.001(4) 0.014(5)
S36A 0.0600(16) 0.0541(18) 0.0408(12) -0.0213(13) 0.0070(12) -0.0089(16)
C38A 0.040(4) 0.073(6) 0.060(5) -0.033(5) 0.008(4) -0.003(5)
C39A 0.024(3) 0.033(5) 0.076(4) -0.006(4) 0.021(3) -0.001(4)
C40A 0.026(4) 0.031(5) 0.055(4) 0.002(4) 0.010(3) -0.005(4)

loop_
_atom_type_symbol
_atom_type_description
_atom_type_scat_dispersion_real
_atom_type_scat_dispersion_imag
_atom_type_scat_source
C C 0.0181 0.0091 'International Tables Vol C Tables 4.2.6.8 and 6.1.1.4'
H H 0.0000 0.0000 'International Tables Vol C Tables 4.2.6.8 and 6.1.1.4'
N N 0.0311 0.0180 'International Tables Vol C Tables 4.2.6.8 and 6.1.1.4'
S S 0.3331 0.5567 'International Tables Vol C Tables 4.2.6.8 and 6.1.1.4'

loop_
_exptl_crystal_face_index_h
_exptl_crystal_face_index_k
_exptl_crystal_face_index_l
_exptl_crystal_face_perp_dist
_exptl_oxdiff_crystal_face_indexfrac_h
_exptl_oxdiff_crystal_face_indexfrac_k
_exptl_oxdiff_crystal_face_indexfrac_l
_exptl_oxdiff_crystal_face_x
_exptl_oxdiff_crystal_face_y
_exptl_oxdiff_crystal_face_z
0 5 1 0.0197 0.0051 4.9978 0.9972 -1.0190 -0.1095 -0.0321
0 -5 -1 0.0197 -0.0051 -4.9978 -0.9972 1.0190 0.1095 0.0321
7 0 -4 0.0754 7.0052 -0.0028 -4.0092 -0.0221 -0.0311 1.0205
-3 4 3 0.0543 -2.9982 3.9997 3.0012 -0.8049 -0.1197 -0.4680
-5 -3 3 0.0957 -5.0068 -2.9963 3.0074 0.6283 0.0185 -0.7173
0 0 -10 0.0096 0.0002 -0.0057 -9.9891 -0.0156 0.9352 0.1032
0 0 10 0.0166 -0.0002 0.0057 9.9891 0.0156 -0.9352 -0.1032
-1 0 -10 0.0115 -1.0005 -0.0057 -9.9871 -0.0134 0.9931 -0.0367
1 0 10 0.0115 1.0005 0.0057 9.9871 0.0134 -0.9931 0.0367

loop_
_geom_angle_atom_site_label_1
_geom_angle_atom_site_label_2
_geom_angle_atom_site_label_3
_geom_angle
_geom_angle_site_symmetry_1
_geom_angle_site_symmetry_3
C12 S11 C15 93.09(8) . .
C40 S36 C37 93.38(8) . .
C10 N1 C2 117.62(12) . .
C12 C13 H13 124.3 . .
C12 C13 C14 111.42(15) . .
C14 C13 H13 124.3 . .
C37 C38 H38 124.0 . .
C37 C38 C39 111.98(15) . .
C39 C38 H38 124.0 . .
C35 N26 C27 118.12(13) . .
C8 C7 C2 117.06(12) . .
C8 C7 C6 122.82(13) . .
C6 C7 C2 120.09(11) . .
C31 C32 C27 119.98(11) . .
C31 C32 C33 122.80(13) . .
C33 C32 C27 117.21(12) . .
N1 C10 C9 122.67(12) . .
N1 C10 C16 115.26(13) . .
C9 C10 C16 122.04(11) . .
C38 C37 S36 110.29(11) . .
C38 C37 C30 127.84(14) . .
C30 C37 S36 121.68(10) . .
C30 C37 S36A 127.38(17) . .
C38A C37 C30 122.8(3) . .
C38A C37 S36A 109.8(3) . .
C23 C18 C24 118.78(13) . .
C19 C18 C24 124.05(11) . .
C19 C18 C23 117.18(11) . .
C32 C31 H31 119.3 . .
C30 C31 C32 121.33(13) . .
C30 C31 H31 119.3 . .
N26 C27 C32 122.84(11) . .
N26 C27 C28 119.16(13) . .
C28 C27 C32 118.00(12) . .
C21 C22 H22 119.6 . .
C23 C22 H22 119.6 . .
C23 C22 C21 120.82(12) . .
C21 C20 H20 119.2 . .
C19 C20 H20 119.2 . .
C19 C20 C21 121.51(14) . .
C6 C5 C12 121.02(13) . .
C6 C5 C4 118.43(12) . .
C4 C5 C12 120.51(11) . .
C22 C21 C20 117.64(12) . .
C22 C21 C17 123.89(12) . .
C20 C21 C17 118.47(13) . .
N1 C2 C7 123.12(11) . .
N1 C2 C3 119.04(13) . .
C7 C2 C3 117.82(12) . .
C35 C34 H34 119.8 . .
C33 C34 H34 119.8 . .
C33 C34 C35 120.34(12) . .
C31 C30 C37 121.62(13) . .
C31 C30 C29 118.09(12) . .
C29 C30 C37 120.25(11) . .
C18 C24 H24 117.0 . .
C25 C24 C18 126.03(14) . .
C25 C24 H24 117.0 . .
C30 C29 H29 119.4 . .
C28 C29 C30 121.28(12) . .
C28 C29 H29 119.4 . .
C7 C8 H8 120.0 . .
C9 C8 C7 119.97(14) . .
C9 C8 H8 120.0 . .
N26 C35 C34 122.28(12) . .
N26 C35 C25 115.06(13) . .
C34 C35 C25 122.65(11) . .
C18 C23 H23 119.0 . .
C22 C23 C18 122.02(13) . .
C22 C23 H23 119.0 . .
C32 C33 H33 120.4 . .
C34 C33 C32 119.20(14) . .
C34 C33 H33 120.4 . .
C13 C12 S11 110.61(11) . .
C13 C12 C5 127.31(14) . .
C5 C12 S11 121.90(10) . .
C5 C12 S11A 125.05(16) . .
C13A C12 C5 124.0(3) . .
C13A C12 S11A 110.9(3) . .
C18 C19 H19 119.6 . .
C20 C19 C18 120.83(11) . .
C20 C19 H19 119.6 . .
C24 C25 C35 125.26(14) . .
C24 C25 H25 117.4 . .
C35 C25 H25 117.4 . .
C10 C9 H9 120.2 . .
C8 C9 C10 119.55(12) . .
C8 C9 H9 120.2 . .
C10 C16 H16 117.7 . .
C17 C16 C10 124.60(14) . .
C17 C16 H16 117.7 . .
C2 C3 H3 119.4 . .
C4 C3 C2 121.24(14) . .
C4 C3 H3 119.4 . .
C7 C6 H6 119.4 . .
C5 C6 C7 121.13(13) . .
C5 C6 H6 119.4 . .
C38 C39 H39 123.2 . .
C40 C39 C38 113.65(14) . .
C40 C39 H39 123.2 . .
C5 C4 H4 119.4 . .
C3 C4 C5 121.28(12) . .
C3 C4 H4 119.4 . .
C27 C28 H28 119.3 . .
C29 C28 C27 121.30(14) . .
C29 C28 H28 119.3 . .
S36 C40 H40 124.7 . .
C39 C40 S36 110.67(13) . .
C39 C40 H40 124.7 . .
C21 C17 H17 117.2 . .
C16 C17 C21 125.57(14) . .
C16 C17 H17 117.2 . .
C13 C14 H14 122.8 . .
C15 C14 C13 114.32(15) . .
C15 C14 H14 122.8 . .
S11 C15 H15 124.7 . .
C14 C15 S11 110.55(13) . .
C14 C15 H15 124.7 . .
C12 C13A H13A 125.6 . .
C12 C13A C14A 108.8(7) . .
C14A C13A H13A 125.6 . .
C12 S11A C15A 98.3(3) . .
C13A C14A H14A 121.7 . .
C15A C14A C13A 116.7(7) . .
C15A C14A H14A 121.6 . .
S11A C15A H15A 127.4 . .
C14A C15A S11A 105.2(5) . .
C14A C15A H15A 127.4 . .
C37 S36A C40A 99.6(3) . .
C37 C38A H38A 125.1 . .
C37 C38A C39A 109.9(6) . .
C39A C38A H38A 125.0 . .
C38A C39A H39A 121.7 . .
C40A C39A C38A 116.6(7) . .
C40A C39A H39A 121.7 . .
S36A C40A H40A 127.9 . .
C39A C40A S36A 104.1(5) . .
C39A C40A H40A 128.0 . .

loop_
_geom_bond_atom_site_label_1
_geom_bond_atom_site_label_2
_geom_bond_distance
_geom_bond_site_symmetry_2
S11 C12 1.7100(15) .
S11 C15 1.7128(16) .
S36 C37 1.7129(16) .
S36 C40 1.7114(16) .
N1 C10 1.3331(16) .
N1 C2 1.3708(16) .
C13 H13 0.9300 .
C13 C12 1.3967(19) .
C13 C14 1.415(2) .
C38 H38 0.9300 .
C38 C37 1.3913(18) .
C38 C39 1.425(2) .
N26 C27 1.3675(17) .
N26 C35 1.3303(16) .
C7 C2 1.417(2) .
C7 C8 1.4129(17) .
C7 C6 1.4136(18) .
C32 C31 1.4104(17) .
C32 C27 1.418(2) .
C32 C33 1.4178(17) .
C10 C9 1.422(2) .
C10 C16 1.4770(19) .
C37 C30 1.4639(18) .
C37 S36A 1.587(3) .
C37 C38A 1.388(8) .
C18 C24 1.4591(17) .
C18 C23 1.4103(17) .
C18 C19 1.403(2) .
C31 H31 0.9300 .
C31 C30 1.3816(17) .
C27 C28 1.4131(18) .
C22 H22 0.9300 .
C22 C21 1.399(2) .
C22 C23 1.3721(18) .
C20 H20 0.9300 .
C20 C21 1.4078(18) .
C20 C19 1.3818(18) .
C5 C12 1.4704(17) .
C5 C6 1.3780(17) .
C5 C4 1.423(2) .
C21 C17 1.4697(19) .
C2 C3 1.4169(17) .
C34 H34 0.9300 .
C34 C35 1.414(2) .
C34 C33 1.3578(19) .
C30 C29 1.428(2) .
C24 H24 0.9300 .
C24 C25 1.3452(18) .
C29 H29 0.9300 .
C29 C28 1.3621(19) .
C8 H8 0.9300 .
C8 C9 1.3561(19) .
C35 C25 1.4662(19) .
C23 H23 0.9300 .
C33 H33 0.9300 .
C12 C13A 1.391(9) .
C12 S11A 1.598(3) .
C19 H19 0.9300 .
C25 H25 0.9300 .
C9 H9 0.9300 .
C16 H16 0.9300 .
C16 C17 1.3428(18) .
C3 H3 0.9300 .
C3 C4 1.3631(19) .
C6 H6 0.9300 .
C39 H39 0.9300 .
C39 C40 1.361(3) .
C4 H4 0.9300 .
C28 H28 0.9300 .
C40 H40 0.9300 .
C17 H17 0.9300 .
C14 H14 0.9300 .
C14 C15 1.357(3) .
C15 H15 0.9300 .
C13A H13A 0.9300 .
C13A C14A 1.426(9) .
S11A C15A 1.689(7) .
C14A H14A 0.9300 .
C14A C15A 1.354(10) .
C15A H15A 0.9300 .
S36A C40A 1.688(8) .
C38A H38A 0.9300 .
C38A C39A 1.420(9) .
C39A H39A 0.9300 .
C39A C40A 1.361(10) .
C40A H40A 0.9300 .

loop_
_geom_torsion_atom_site_label_1
_geom_torsion_atom_site_label_2
_geom_torsion_atom_site_label_3
_geom_torsion_atom_site_label_4
_geom_torsion
_geom_torsion_site_symmetry_1
_geom_torsion_site_symmetry_2
_geom_torsion_site_symmetry_3
_geom_torsion_site_symmetry_4
S11 C12 C13A C14A -173(15) . . . .
S11 C12 S11A C15A 2.7(3) . . . .
S36 C37 C30 C31 -2.1(2) . . . .
S36 C37 C30 C29 -179.74(12) . . . .
S36 C37 S36A C40A -6.0(4) . . . .
S36 C37 C38A C39A 95(2) . . . .
N1 C10 C9 C8 1.0(2) . . . .
N1 C10 C16 C17 175.32(16) . . . .
N1 C2 C3 C4 177.90(14) . . . .
C13 C12 C13A C14A -5.8(10) . . . .
C13 C12 S11A C15A 52(2) . . . .
C13 C14 C15 S11 0.8(2) . . . .
C38 C37 C30 C31 172.39(16) . . . .
C38 C37 C30 C29 -5.3(2) . . . .
C38 C37 S36A C40A 71(6) . . . .
C38 C37 C38A C39A -4.2(7) . . . .
C38 C39 C40 S36 -0.4(2) . . . .
N26 C27 C28 C29 -179.89(14) . . . .
N26 C35 C25 C24 -178.59(15) . . . .
C7 C2 C3 C4 -1.0(2) . . . .
C7 C8 C9 C10 -0.3(2) . . . .
C32 C31 C30 C37 -176.47(13) . . . .
C32 C31 C30 C29 1.2(2) . . . .
C32 C27 C28 C29 0.8(2) . . . .
C10 N1 C2 C7 0.3(2) . . . .
C10 N1 C2 C3 -178.57(14) . . . .
C10 C16 C17 C21 -179.51(15) . . . .
C37 S36 C40 C39 1.01(16) . . . .
C37 C38 C39 C40 -0.7(2) . . . .
C37 C30 C29 C28 176.36(14) . . . .
C37 S36A C40A C39A -1.8(7) . . . .
C37 C38A C39A C40A 1.6(10) . . . .
C18 C24 C25 C35 -176.80(14) . . . .
C31 C32 C27 N26 179.78(13) . . . .
C31 C32 C27 C28 -0.9(2) . . . .
C31 C32 C33 C34 179.44(14) . . . .
C31 C30 C29 C28 -1.4(2) . . . .
C27 N26 C35 C34 -0.4(2) . . . .
C27 N26 C35 C25 -178.74(13) . . . .
C27 C32 C31 C30 -0.1(2) . . . .
C27 C32 C33 C34 0.6(2) . . . .
C22 C21 C17 C16 -1.7(3) . . . .
C20 C21 C17 C16 178.87(16) . . . .
C5 C12 C13A C14A 178.3(5) . . . .
C5 C12 S11A C15A -178.9(3) . . . .
C21 C22 C23 C18 0.8(2) . . . .
C21 C20 C19 C18 -1.0(2) . . . .
C2 N1 C10 C9 -0.9(2) . . . .
C2 N1 C10 C16 177.14(13) . . . .
C2 C7 C8 C9 -0.3(2) . . . .
C2 C7 C6 C5 0.1(2) . . . .
C2 C3 C4 C5 0.0(2) . . . .
C34 C35 C25 C24 3.0(2) . . . .
C30 C37 S36A C40A -179.4(3) . . . .
C30 C37 C38A C39A 179.2(5) . . . .
C30 C29 C28 C27 0.4(2) . . . .
C24 C18 C23 C22 178.81(14) . . . .
C24 C18 C19 C20 -178.73(14) . . . .
C8 C7 C2 N1 0.4(2) . . . .
C8 C7 C2 C3 179.20(14) . . . .
C8 C7 C6 C5 -178.04(14) . . . .
C35 N26 C27 C32 1.2(2) . . . .
C35 N26 C27 C28 -178.10(14) . . . .
C35 C34 C33 C32 0.2(2) . . . .
C23 C18 C24 C25 -173.24(15) . . . .
C23 C18 C19 C20 0.8(2) . . . .
C23 C22 C21 C20 -0.9(2) . . . .
C23 C22 C21 C17 179.69(14) . . . .
C33 C32 C31 C30 -178.94(14) . . . .
C33 C32 C27 N26 -1.3(2) . . . .
C33 C32 C27 C28 177.98(14) . . . .
C33 C34 C35 N26 -0.3(2) . . . .
C33 C34 C35 C25 177.91(14) . . . .
C12 S11 C15 C14 -0.07(16) . . . .
C12 C13 C14 C15 -1.4(2) . . . .
C12 C5 C6 C7 176.71(13) . . . .
C12 C5 C4 C3 -176.73(14) . . . .
C12 C13A C14A C15A 2.3(12) . . . .
C12 S11A C15A C14A -0.9(6) . . . .
C19 C18 C24 C25 6.3(2) . . . .
C19 C18 C23 C22 -0.8(2) . . . .
C19 C20 C21 C22 1.0(2) . . . .
C19 C20 C21 C17 -179.58(14) . . . .
C9 C10 C16 C17 -6.6(3) . . . .
C16 C10 C9 C8 -176.96(15) . . . .
C6 C7 C2 N1 -177.87(13) . . . .
C6 C7 C2 C3 1.0(2) . . . .
C6 C7 C8 C9 177.87(14) . . . .
C6 C5 C12 S11 3.5(2) . . . .
C6 C5 C12 C13 -171.12(15) . . . .
C6 C5 C12 C13A 3.9(7) . . . .
C6 C5 C12 S11A -174.75(19) . . . .
C6 C5 C4 C3 1.1(2) . . . .
C39 C38 C37 S36 1.42(19) . . . .
C39 C38 C37 C30 -173.56(15) . . . .
C39 C38 C37 S36A -102(6) . . . .
C39 C38 C37 C38A 10.1(4) . . . .
C4 C5 C12 S11 -178.69(12) . . . .
C4 C5 C12 C13 6.7(2) . . . .
C4 C5 C12 C13A -178.3(7) . . . .
C4 C5 C12 S11A 3.0(3) . . . .
C4 C5 C6 C7 -1.1(2) . . . .
C40 S36 C37 C38 -1.40(13) . . . .
C40 S36 C37 C30 173.94(13) . . . .
C40 S36 C37 S36A 0.08(17) . . . .
C40 S36 C37 C38A -85(2) . . . .
C14 C13 C12 S11 1.26(19) . . . .
C14 C13 C12 C5 176.40(15) . . . .
C14 C13 C12 C13A 0.8(6) . . . .
C14 C13 C12 S11A -130(2) . . . .
C15 S11 C12 C13 -0.70(13) . . . .
C15 S11 C12 C5 -176.15(13) . . . .
C15 S11 C12 C13A 12(15) . . . .
C15 S11 C12 S11A 2.31(17) . . . .
C13A C12 S11A C15A 2.3(7) . . . .
C13A C14A C15A S11A -0.7(10) . . . .
S11A C12 C13A C14A -2.8(10) . . . .
S36A C37 C30 C31 170.7(2) . . . .
S36A C37 C30 C29 -7.0(3) . . . .
S36A C37 C38A C39A -2.8(7) . . . .
C38A C37 C30 C31 -11.7(5) . . . .
C38A C37 C30 C29 170.6(5) . . . .
C38A C37 S36A C40A 2.8(5) . . . .
C38A C39A C40A S36A 0.3(9) . . . .
